data_9008103
loop_
_publ_author_name
'Bedlivy, D.'
'Preisinger, A.'

_publ_section_title
;
 Die kristallstruktur von Na2S*5H2O, Na2Se*5H2O und Na2Te*5H2O
;
_journal_name_full 'Zeitschrift fur Kristallographie'
_journal_page_first 131
_journal_page_last 144
_journal_volume 121
_journal_year 1965
_chemical_formula_structural Na2Se(H2O)5
_chemical_formula_sum 'H10 Na2 O5 Se'
_space_group_IT_number 63
_symmetry_space_group_name_Hall '-C 2c 2'
_symmetry_space_group_name_H-M 'C m c m'
_cell_angle_alpha 90
_cell_angle_beta 90
_cell_angle_gamma 90
_cell_formula_units_Z 4
_cell_length_a 6.569
_cell_length_b 12.873
_cell_length_c 8.912
_cell_volume 753.623
_database_code_amcsd 0010616
_exptl_crystal_density_diffrn 1.895
_cod_original_formula_sum 'Na2 Se (O5 H10)'
_cod_database_code 9008103
_amcsd_formula_title Na2Se(H2O)5

loop_
_space_group_symop_operation_xyz
x,y,z
1/2+x,1/2+y,z
x,-y,1/2+z
1/2+x,1/2-y,1/2+z
-x,y,1/2-z
1/2-x,1/2+y,1/2-z
-x,y,z
1/2-x,1/2+y,z
x,-y,-z
1/2+x,1/2-y,-z
x,y,1/2-z
1/2+x,1/2+y,1/2-z
-x,-y,1/2+z
1/2-x,1/2-y,1/2+z
-x,-y,-z
1/2-x,1/2-y,-z

loop_
_atom_site_label
_atom_site_fract_x
_atom_site_fract_y
_atom_site_fract_z
_atom_site_type_symbol
_atom_site_attached_hydrogens
Na1 0.00000 0.00000 0.00000 Na 0
Na2 0.50000 0.04500 0.75000 Na 0
Se 0.00000 0.31100 0.75000 Se 0
Wat1 0.00000 0.08000 0.25000 O 2
Wat2 0.26000 0.12100 0.57500 O 2

loop_
_cod_changelog_entry_id
_cod_changelog_entry_author
_cod_changelog_entry_date
_cod_changelog_entry_text
1
;cod-tools version 3.8.0
Id: cif_guess_AMCSD_atom_types 9574 2023-05-10 09:00:05Z saulius
;
2023-05-10T18:51:10+03:00
;Derived atom types and hydrogen counts
from atom names that follow the AMCSD naming convention
(Wat == water, O-H == hydroxyl).
;

loop_
_cod_related_entry_id
_cod_related_entry_database
_cod_related_entry_code
1 AMCSD 0010616
